data_7133766
loop_
_publ_author_name
'Priyanka, Chiliveru'
'Madhu, Desagoni'
'Gangadhar, Palivela Siva'
'Giribabu, Lingamallu'
'Punna, Nagender'

_publ_section_title
;
 Cross-conjugated vinylogous annulation of &#x3c0;-CF<sub>3</sub>-allyl
 Pd-complexes with 4-methyl-3-trifluoroacetyl-quinolones.
;
_journal_issue 84
_journal_name_full 'Chemical communications (Cambridge, England)'
_journal_page_first 12233
_journal_page_last 12236
_journal_paper_doi 10.1039/d4cc03953j
_journal_volume 60
_journal_year 2024
_chemical_formula_moiety 'C23 H17 F6 N O2'
_chemical_formula_sum 'C23 H17 F6 N O2'
_chemical_formula_weight 453.38
_space_group_crystal_system monoclinic
_space_group_IT_number 14
_space_group_name_Hall '-P 2yn'
_space_group_name_H-M_alt 'P 1 21/n 1'
_atom_sites_solution_hydrogens mixed
_audit_creation_method SHELXL-2019/3
_audit_update_record
;
2024-06-05 deposited with the CCDC.	2024-09-25 downloaded from the CCDC.
;
_cell_angle_alpha 90
_cell_angle_beta 97.968(3)
_cell_angle_gamma 90
_cell_formula_units_Z 4
_cell_length_a 11.4138(11)
_cell_length_b 11.2940(11)
_cell_length_c 15.5406(13)
_cell_measurement_reflns_used 7202
_cell_measurement_temperature 294(2)
_cell_measurement_theta_max 28.199
_cell_measurement_theta_min 2.379
_cell_volume 1984.0(3)
_computing_cell_refinement '<i>SAINT</i> (Bruker, 2016)'
_computing_data_collection '<i>APEX3</i> (Bruker, 2016)'
_computing_data_reduction 'Bruker SAINT'
_computing_molecular_graphics 'Bruker SHELXTL'
_computing_publication_material 'Bruker SHELXTL'
_computing_structure_refinement 'SHELXL-2018/3 (Sheldrick, 2018)'
_computing_structure_solution 'SHELXT 2018/2 (Sheldrick, 2018)'
_diffrn_ambient_temperature 294(2)
_diffrn_measured_fraction_theta_full 0.998
_diffrn_measured_fraction_theta_max 0.993
_diffrn_measurement_device_type 'Bruker D8 QUEST PHOTON-100'
_diffrn_measurement_method '\w and \f'
_diffrn_radiation_type MoK\a
_diffrn_radiation_wavelength 0.71073
_diffrn_reflns_av_R_equivalents 0.0515
_diffrn_reflns_av_unetI/netI 0.0489
_diffrn_reflns_Laue_measured_fraction_full 0.998
_diffrn_reflns_Laue_measured_fraction_max 0.993
_diffrn_reflns_limit_h_max 15
_diffrn_reflns_limit_h_min -15
_diffrn_reflns_limit_k_max 15
_diffrn_reflns_limit_k_min -14
_diffrn_reflns_limit_l_max 17
_diffrn_reflns_limit_l_min -20
_diffrn_reflns_number 21908
_diffrn_reflns_point_group_measured_fraction_full 0.998
_diffrn_reflns_point_group_measured_fraction_max 0.993
_diffrn_reflns_theta_full 25.242
_diffrn_reflns_theta_max 28.314
_diffrn_reflns_theta_min 2.237
_exptl_absorpt_coefficient_mu 0.135
_exptl_absorpt_correction_T_max 0.7457
_exptl_absorpt_correction_T_min 0.7016
_exptl_absorpt_correction_type multi-scan
_exptl_absorpt_process_details 'SADABS 2014/5'
_exptl_crystal_colour colourless
_exptl_crystal_density_diffrn 1.518
_exptl_crystal_description block
_exptl_crystal_F_000 928
_exptl_crystal_size_max 0.180
_exptl_crystal_size_mid 0.120
_exptl_crystal_size_min 0.090
_refine_diff_density_max 0.243
_refine_diff_density_min -0.227
_refine_diff_density_rms 0.050
_refine_ls_extinction_coef 0.0091(11)
_refine_ls_extinction_expression Fc^*^=kFc[1+0.001xFc^2^\l^3^/sin(2\q)]^-1/4^
_refine_ls_extinction_method 'SHELXL-2019/2 (Sheldrick 2019)'
_refine_ls_goodness_of_fit_ref 1.030
_refine_ls_hydrogen_treatment mixed
_refine_ls_matrix_type full
_refine_ls_number_parameters 295
_refine_ls_number_reflns 4904
_refine_ls_number_restraints 0
_refine_ls_restrained_S_all 1.030
_refine_ls_R_factor_all 0.1139
_refine_ls_R_factor_gt 0.0546
_refine_ls_shift/su_max 0.000
_refine_ls_shift/su_mean 0.000
_refine_ls_structure_factor_coef Fsqd
_refine_ls_weighting_details 'w=1/[\s^2^(Fo^2^)+(0.0523P)^2^+0.8584P] where P=(Fo^2^+2Fc^2^)/3'
_refine_ls_weighting_scheme calc
_refine_ls_wR_factor_gt 0.1164
_refine_ls_wR_factor_ref 0.1442
_reflns_Friedel_coverage 0.000
_reflns_number_gt 2823
_reflns_number_total 4904
_reflns_threshold_expression 'I > 2\s(I)'
_cod_data_source_file d4cc03953j2.cif
_cod_data_source_block KA1169_0m
_cod_depositor_comments 'Adding full bibliography for 7133766.cif.'
_cod_original_sg_symbol_H-M 'P 21/n'
_cod_database_code 7133766
_shelx_shelxl_version_number 2019/3
_shelx_space_group_comment
;
The symmetry employed for this shelxl refinement is uniquely defined
by the following loop, which should always be used as a source of
symmetry information in preference to the above space-group names.
They are only intended as comments.
;
_shelx_estimated_absorpt_t_min 0.976
_shelx_estimated_absorpt_t_max 0.988

loop_
_space_group_symop_operation_xyz
'x, y, z'
'-x+1/2, y+1/2, -z+1/2'
'-x, -y, -z'
'x-1/2, -y-1/2, z-1/2'

loop_
_atom_site_label
_atom_site_type_symbol
_atom_site_fract_x
_atom_site_fract_y
_atom_site_fract_z
_atom_site_U_iso_or_equiv
_atom_site_adp_type
_atom_site_occupancy
_atom_site_site_symmetry_order
_atom_site_calc_flag
_atom_site_refinement_flags_posn
_atom_site_refinement_flags_adp
_atom_site_refinement_flags_occupancy
_atom_site_disorder_assembly
_atom_site_disorder_group
C1 C 0.1925(2) 0.5923(2) 0.62330(16) 0.0607(7) Uani 1 1 d . . . . .
H1 H 0.213123 0.609778 0.681909 0.073 Uiso 1 1 calc R U . . .
C2 C 0.1385(3) 0.6759(2) 0.56812(19) 0.0673(7) Uani 1 1 d . . . . .
H2 H 0.122667 0.750086 0.589800 0.081 Uiso 1 1 calc R U . . .
C3 C 0.1073(2) 0.6529(2) 0.48129(17) 0.0598(7) Uani 1 1 d . . . . .
H3 H 0.071281 0.711080 0.444356 0.072 Uiso 1 1 calc R U . . .
C4 C 0.1296(2) 0.54334(19) 0.44961(15) 0.0481(5) Uani 1 1 d . . . . .
H4 H 0.107716 0.527733 0.390814 0.058 Uiso 1 1 calc R U . . .
C5 C 0.18431(18) 0.45431(18) 0.50328(13) 0.0387(5) Uani 1 1 d . . . . .
C6 C 0.21693(19) 0.47930(19) 0.59160(13) 0.0441(5) Uani 1 1 d . . . . .
C7 C 0.29194(19) 0.2792(2) 0.61956(13) 0.0462(5) Uani 1 1 d . . . . .
C8 C 0.25853(17) 0.25326(18) 0.52812(12) 0.0370(5) Uani 1 1 d . . . . .
C9 C 0.20766(17) 0.33702(17) 0.47187(12) 0.0348(4) Uani 1 1 d . . . . .
C10 C 0.3149(3) 0.4209(3) 0.73817(15) 0.0718(8) Uani 1 1 d . . . . .
H10A H 0.366283 0.488476 0.741113 0.108 Uiso 1 1 calc R U . . .
H10B H 0.357448 0.354323 0.765303 0.108 Uiso 1 1 calc R U . . .
H10C H 0.248486 0.438134 0.767802 0.108 Uiso 1 1 calc R U . . .
C11 C 0.17290(18) 0.30569(17) 0.38075(12) 0.0368(5) Uani 1 1 d . . . . .
H11 H 0.121427 0.355454 0.345989 0.044 Uiso 1 1 calc R U . . .
C12 C 0.21235(17) 0.20817(17) 0.34551(12) 0.0348(4) Uani 1 1 d . . . . .
C13 C 0.30118(18) 0.12979(17) 0.40076(12) 0.0366(5) Uani 1 1 d . . . . .
H13 H 0.293049 0.048977 0.377734 0.044 Uiso 1 1 calc R U . . .
C14 C 0.27693(18) 0.12753(17) 0.49596(13) 0.0393(5) Uani 1 1 d . . . . .
C15 C 0.1658(2) 0.0536(2) 0.50305(16) 0.0537(6) Uani 1 1 d . . . . .
C16 C 0.17044(17) 0.17652(17) 0.25359(13) 0.0378(5) Uani 1 1 d . . . . .
C17 C 0.1582(2) 0.2629(2) 0.18979(14) 0.0504(6) Uani 1 1 d . . . . .
H17 H 0.178547 0.340719 0.204509 0.060 Uiso 1 1 calc R U . . .
C18 C 0.1161(2) 0.2350(3) 0.10462(15) 0.0639(7) Uani 1 1 d . . . . .
H18 H 0.109318 0.293939 0.062391 0.077 Uiso 1 1 calc R U . . .
C19 C 0.0846(2) 0.1218(3) 0.08215(16) 0.0689(8) Uani 1 1 d . . . . .
H19 H 0.055939 0.103277 0.024773 0.083 Uiso 1 1 calc R U . . .
C20 C 0.0952(2) 0.0353(2) 0.14447(17) 0.0673(8) Uani 1 1 d . . . . .
H20 H 0.072658 -0.041805 0.129185 0.081 Uiso 1 1 calc R U . . .
C21 C 0.1391(2) 0.0612(2) 0.22997(15) 0.0502(6) Uani 1 1 d . . . . .
H21 H 0.147523 0.001396 0.271479 0.060 Uiso 1 1 calc R U . . .
C22 C 0.42938(18) 0.17026(19) 0.39939(13) 0.0427(5) Uani 1 1 d . . . . .
H22A H 0.435962 0.251562 0.419605 0.051 Uiso 1 1 calc R U . . .
H22B H 0.480196 0.122654 0.441075 0.051 Uiso 1 1 calc R U . . .
C23 C 0.4759(2) 0.1642(2) 0.31586(16) 0.0571(6) Uani 1 1 d . . . . .
N1 N 0.27277(16) 0.39277(17) 0.64669(11) 0.0480(5) Uani 1 1 d . . . . .
O1 O 0.33672(16) 0.20365(16) 0.67267(10) 0.0637(5) Uani 1 1 d . . . . .
O2 O 0.37095(15) 0.06716(15) 0.54534(11) 0.0547(4) Uani 1 1 d . . . . .
H2O H 0.375(3) 0.092(3) 0.600(2) 0.106(12) Uiso 1 1 d . . . . .
F1 F 0.14484(15) 0.04469(17) 0.58457(10) 0.0883(6) Uani 1 1 d . . . . .
F2 F 0.06723(12) 0.09722(13) 0.45887(10) 0.0683(4) Uani 1 1 d . . . . .
F3 F 0.17528(16) -0.05582(13) 0.47343(13) 0.0924(6) Uani 1 1 d . . . . .
F4 F 0.42510(14) 0.24085(18) 0.25592(10) 0.0898(6) Uani 1 1 d . . . . .
F5 F 0.59081(13) 0.19010(18) 0.32475(11) 0.0906(6) Uani 1 1 d . . . . .
F6 F 0.46418(17) 0.05779(17) 0.27919(11) 0.0965(6) Uani 1 1 d . . . . .

loop_
_atom_site_aniso_label
_atom_site_aniso_U_11
_atom_site_aniso_U_22
_atom_site_aniso_U_33
_atom_site_aniso_U_23
_atom_site_aniso_U_13
_atom_site_aniso_U_12
C1 0.0718(17) 0.0602(16) 0.0520(14) -0.0247(12) 0.0151(12) -0.0121(13)
C2 0.0831(19) 0.0450(15) 0.0755(18) -0.0195(13) 0.0176(15) 0.0030(13)
C3 0.0721(17) 0.0387(13) 0.0694(16) -0.0064(12) 0.0128(13) 0.0041(12)
C4 0.0590(14) 0.0376(12) 0.0482(12) -0.0031(10) 0.0089(11) 0.0020(10)
C5 0.0427(11) 0.0362(11) 0.0392(11) -0.0046(9) 0.0128(9) -0.0061(9)
C6 0.0459(12) 0.0491(13) 0.0396(11) -0.0075(10) 0.0138(9) -0.0089(10)
C7 0.0474(12) 0.0590(15) 0.0330(11) 0.0085(10) 0.0080(9) -0.0050(11)
C8 0.0394(11) 0.0401(11) 0.0320(10) 0.0011(9) 0.0069(8) -0.0031(9)
C9 0.0370(10) 0.0341(10) 0.0338(10) -0.0004(8) 0.0065(8) -0.0034(8)
C10 0.088(2) 0.093(2) 0.0335(12) -0.0119(13) 0.0050(12) -0.0181(17)
C11 0.0423(11) 0.0312(10) 0.0357(10) 0.0027(8) 0.0014(8) 0.0020(9)
C12 0.0355(10) 0.0311(10) 0.0368(10) -0.0003(8) 0.0014(8) -0.0022(8)
C13 0.0427(11) 0.0285(10) 0.0370(10) -0.0018(8) -0.0003(8) 0.0007(8)
C14 0.0430(11) 0.0341(11) 0.0397(11) 0.0093(9) 0.0019(9) 0.0017(9)
C15 0.0615(15) 0.0401(13) 0.0597(15) 0.0114(11) 0.0096(12) -0.0026(11)
C16 0.0361(10) 0.0371(11) 0.0386(10) -0.0058(9) -0.0003(8) 0.0045(9)
C17 0.0600(14) 0.0457(13) 0.0413(12) 0.0001(10) -0.0074(10) 0.0026(11)
C18 0.0727(17) 0.0723(18) 0.0408(13) -0.0003(12) -0.0133(12) 0.0120(14)
C19 0.0753(18) 0.0765(19) 0.0474(14) -0.0205(14) -0.0178(13) 0.0199(15)
C20 0.0752(18) 0.0511(15) 0.0682(17) -0.0254(14) -0.0167(14) 0.0068(13)
C21 0.0559(14) 0.0406(12) 0.0506(13) -0.0085(10) -0.0053(11) 0.0025(10)
C22 0.0409(12) 0.0445(12) 0.0415(11) -0.0029(9) 0.0019(9) 0.0012(9)
C23 0.0460(14) 0.0739(17) 0.0508(14) -0.0041(13) 0.0052(11) 0.0017(12)
N1 0.0547(11) 0.0600(12) 0.0304(9) -0.0084(8) 0.0097(8) -0.0100(9)
O1 0.0790(12) 0.0762(12) 0.0350(8) 0.0121(8) 0.0049(8) 0.0060(10)
O2 0.0611(10) 0.0543(10) 0.0463(9) 0.0141(8) -0.0012(8) 0.0154(8)
F1 0.0909(12) 0.1127(14) 0.0634(10) 0.0275(9) 0.0186(8) -0.0358(10)
F2 0.0495(8) 0.0663(9) 0.0873(11) 0.0211(8) 0.0025(7) -0.0148(7)
F3 0.0998(13) 0.0362(8) 0.1470(17) 0.0010(9) 0.0374(12) -0.0138(8)
F4 0.0713(10) 0.1340(16) 0.0656(10) 0.0400(10) 0.0152(8) 0.0065(10)
F5 0.0432(9) 0.1478(17) 0.0836(11) -0.0015(11) 0.0182(7) -0.0050(9)
F6 0.1142(14) 0.0992(14) 0.0820(12) -0.0422(10) 0.0343(10) -0.0012(11)

loop_
_atom_type_symbol
_atom_type_description
_atom_type_scat_dispersion_real
_atom_type_scat_dispersion_imag
_atom_type_scat_source
C C 0.0033 0.0016 'International Tables Vol C Tables 4.2.6.8 and 6.1.1.4'
H H 0.0000 0.0000 'International Tables Vol C Tables 4.2.6.8 and 6.1.1.4'
N N 0.0061 0.0033 'International Tables Vol C Tables 4.2.6.8 and 6.1.1.4'
O O 0.0106 0.0060 'International Tables Vol C Tables 4.2.6.8 and 6.1.1.4'
F F 0.0171 0.0103 'International Tables Vol C Tables 4.2.6.8 and 6.1.1.4'

loop_
_geom_angle_atom_site_label_1
_geom_angle_atom_site_label_2
_geom_angle_atom_site_label_3
_geom_angle
_geom_angle_site_symmetry_1
_geom_angle_site_symmetry_3
_geom_angle_publ_flag
C2 C1 C6 120.1(2) . . ?
C2 C1 H1 120.0 . . ?
C6 C1 H1 120.0 . . ?
C1 C2 C3 121.3(2) . . ?
C1 C2 H2 119.3 . . ?
C3 C2 H2 119.3 . . ?
C4 C3 C2 119.3(2) . . ?
C4 C3 H3 120.4 . . ?
C2 C3 H3 120.4 . . ?
C3 C4 C5 121.7(2) . . ?
C3 C4 H4 119.1 . . ?
C5 C4 H4 119.1 . . ?
C4 C5 C6 118.43(19) . . ?
C4 C5 C9 123.00(18) . . ?
C6 C5 C9 118.56(19) . . ?
N1 C6 C5 119.84(19) . . ?
N1 C6 C1 121.1(2) . . ?
C5 C6 C1 119.1(2) . . ?
O1 C7 N1 120.18(19) . . ?
O1 C7 C8 122.6(2) . . ?
N1 C7 C8 117.19(19) . . ?
C9 C8 C7 121.32(19) . . ?
C9 C8 C14 120.05(17) . . ?
C7 C8 C14 118.59(18) . . ?
C8 C9 C5 120.04(18) . . ?
C8 C9 C11 119.24(18) . . ?
C5 C9 C11 120.67(17) . . ?
N1 C10 H10A 109.5 . . ?
N1 C10 H10B 109.5 . . ?
H10A C10 H10B 109.5 . . ?
N1 C10 H10C 109.5 . . ?
H10A C10 H10C 109.5 . . ?
H10B C10 H10C 109.5 . . ?
C12 C11 C9 122.39(18) . . ?
C12 C11 H11 118.8 . . ?
C9 C11 H11 118.8 . . ?
C11 C12 C16 120.71(18) . . ?
C11 C12 C13 119.03(17) . . ?
C16 C12 C13 120.26(16) . . ?
C12 C13 C22 112.41(16) . . ?
C12 C13 C14 110.93(16) . . ?
C22 C13 C14 108.43(16) . . ?
C12 C13 H13 108.3 . . ?
C22 C13 H13 108.3 . . ?
C14 C13 H13 108.3 . . ?
O2 C14 C8 113.63(17) . . ?
O2 C14 C15 105.84(16) . . ?
C8 C14 C15 109.22(17) . . ?
O2 C14 C13 107.85(17) . . ?
C8 C14 C13 110.43(15) . . ?
C15 C14 C13 109.73(17) . . ?
F1 C15 F2 105.7(2) . . ?
F1 C15 F3 107.1(2) . . ?
F2 C15 F3 105.7(2) . . ?
F1 C15 C14 111.7(2) . . ?
F2 C15 C14 114.21(18) . . ?
F3 C15 C14 111.9(2) . . ?
C17 C16 C21 118.38(19) . . ?
C17 C16 C12 120.43(18) . . ?
C21 C16 C12 121.16(18) . . ?
C18 C17 C16 120.9(2) . . ?
C18 C17 H17 119.5 . . ?
C16 C17 H17 119.5 . . ?
C19 C18 C17 120.3(2) . . ?
C19 C18 H18 119.9 . . ?
C17 C18 H18 119.9 . . ?
C18 C19 C20 119.6(2) . . ?
C18 C19 H19 120.2 . . ?
C20 C19 H19 120.2 . . ?
C19 C20 C21 120.9(2) . . ?
C19 C20 H20 119.6 . . ?
C21 C20 H20 119.6 . . ?
C20 C21 C16 119.9(2) . . ?
C20 C21 H21 120.1 . . ?
C16 C21 H21 120.1 . . ?
C23 C22 C13 117.35(18) . . ?
C23 C22 H22A 108.0 . . ?
C13 C22 H22A 108.0 . . ?
C23 C22 H22B 108.0 . . ?
C13 C22 H22B 108.0 . . ?
H22A C22 H22B 107.2 . . ?
F6 C23 F5 106.4(2) . . ?
F6 C23 F4 106.1(2) . . ?
F5 C23 F4 104.8(2) . . ?
F6 C23 C22 113.2(2) . . ?
F5 C23 C22 111.6(2) . . ?
F4 C23 C22 114.1(2) . . ?
C7 N1 C6 122.92(17) . . ?
C7 N1 C10 116.9(2) . . ?
C6 N1 C10 120.2(2) . . ?
C14 O2 H2O 108(2) . . ?

loop_
_geom_bond_atom_site_label_1
_geom_bond_atom_site_label_2
_geom_bond_distance
_geom_bond_site_symmetry_2
_geom_bond_publ_flag
C1 C2 1.364(4) . ?
C1 C6 1.409(3) . ?
C1 H1 0.9300 . ?
C2 C3 1.372(4) . ?
C2 H2 0.9300 . ?
C3 C4 1.368(3) . ?
C3 H3 0.9300 . ?
C4 C5 1.397(3) . ?
C4 H4 0.9300 . ?
C5 C6 1.400(3) . ?
C5 C9 1.449(3) . ?
C6 N1 1.394(3) . ?
C7 O1 1.246(3) . ?
C7 N1 1.377(3) . ?
C7 C8 1.449(3) . ?
C8 C9 1.362(3) . ?
C8 C14 1.529(3) . ?
C9 C11 1.460(3) . ?
C10 N1 1.471(3) . ?
C10 H10A 0.9600 . ?
C10 H10B 0.9600 . ?
C10 H10C 0.9600 . ?
C11 C12 1.336(3) . ?
C11 H11 0.9300 . ?
C12 C16 1.486(3) . ?
C12 C13 1.519(3) . ?
C13 C22 1.536(3) . ?
C13 C14 1.543(3) . ?
C13 H13 0.9800 . ?
C14 O2 1.406(2) . ?
C14 C15 1.536(3) . ?
C15 F1 1.325(3) . ?
C15 F2 1.328(3) . ?
C15 F3 1.328(3) . ?
C16 C17 1.384(3) . ?
C16 C21 1.386(3) . ?
C17 C18 1.380(3) . ?
C17 H17 0.9300 . ?
C18 C19 1.361(4) . ?
C18 H18 0.9300 . ?
C19 C20 1.369(4) . ?
C19 H19 0.9300 . ?
C20 C21 1.385(3) . ?
C20 H20 0.9300 . ?
C21 H21 0.9300 . ?
C22 C23 1.470(3) . ?
C22 H22A 0.9700 . ?
C22 H22B 0.9700 . ?
C23 F6 1.329(3) . ?
C23 F5 1.333(3) . ?
C23 F4 1.342(3) . ?
O2 H2O 0.89(3) . ?

loop_
_geom_hbond_atom_site_label_D
_geom_hbond_atom_site_label_H
_geom_hbond_atom_site_label_A
_geom_hbond_distance_DH
_geom_hbond_distance_HA
_geom_hbond_distance_DA
_geom_hbond_angle_DHA
_geom_hbond_site_symmetry_A
_geom_hbond_publ_flag
O2 H2O O1 0.89(3) 1.79(3) 2.580(2) 148(3) . yes

loop_
_geom_torsion_atom_site_label_1
_geom_torsion_atom_site_label_2
_geom_torsion_atom_site_label_3
_geom_torsion_atom_site_label_4
_geom_torsion
_geom_torsion_site_symmetry_1
_geom_torsion_site_symmetry_2
_geom_torsion_site_symmetry_3
_geom_torsion_site_symmetry_4
_geom_torsion_publ_flag
C6 C1 C2 C3 -0.2(4) . . . . ?
C1 C2 C3 C4 0.7(4) . . . . ?
C2 C3 C4 C5 -0.5(4) . . . . ?
C3 C4 C5 C6 -0.2(3) . . . . ?
C3 C4 C5 C9 179.1(2) . . . . ?
C4 C5 C6 N1 -179.36(19) . . . . ?
C9 C5 C6 N1 1.3(3) . . . . ?
C4 C5 C6 C1 0.7(3) . . . . ?
C9 C5 C6 C1 -178.7(2) . . . . ?
C2 C1 C6 N1 179.5(2) . . . . ?
C2 C1 C6 C5 -0.5(4) . . . . ?
O1 C7 C8 C9 178.7(2) . . . . ?
N1 C7 C8 C9 -1.6(3) . . . . ?
O1 C7 C8 C14 1.2(3) . . . . ?
N1 C7 C8 C14 -179.14(18) . . . . ?
C7 C8 C9 C5 -0.9(3) . . . . ?
C14 C8 C9 C5 176.62(17) . . . . ?
C7 C8 C9 C11 -178.48(18) . . . . ?
C14 C8 C9 C11 -1.0(3) . . . . ?
C4 C5 C9 C8 -178.3(2) . . . . ?
C6 C5 C9 C8 1.0(3) . . . . ?
C4 C5 C9 C11 -0.7(3) . . . . ?
C6 C5 C9 C11 178.60(18) . . . . ?
C8 C9 C11 C12 -15.8(3) . . . . ?
C5 C9 C11 C12 166.68(19) . . . . ?
C9 C11 C12 C16 177.10(18) . . . . ?
C9 C11 C12 C13 -3.0(3) . . . . ?
C11 C12 C13 C22 -86.5(2) . . . . ?
C16 C12 C13 C22 93.3(2) . . . . ?
C11 C12 C13 C14 35.1(2) . . . . ?
C16 C12 C13 C14 -145.07(18) . . . . ?
C9 C8 C14 O2 153.79(18) . . . . ?
C7 C8 C14 O2 -28.6(3) . . . . ?
C9 C8 C14 C15 -88.3(2) . . . . ?
C7 C8 C14 C15 89.3(2) . . . . ?
C9 C8 C14 C13 32.5(3) . . . . ?
C7 C8 C14 C13 -149.96(18) . . . . ?
C12 C13 C14 O2 -172.13(16) . . . . ?
C22 C13 C14 O2 -48.2(2) . . . . ?
C12 C13 C14 C8 -47.4(2) . . . . ?
C22 C13 C14 C8 76.5(2) . . . . ?
C12 C13 C14 C15 73.0(2) . . . . ?
C22 C13 C14 C15 -163.08(17) . . . . ?
O2 C14 C15 F1 60.9(2) . . . . ?
C8 C14 C15 F1 -61.8(2) . . . . ?
C13 C14 C15 F1 177.03(18) . . . . ?
O2 C14 C15 F2 -179.20(19) . . . . ?
C8 C14 C15 F2 58.1(2) . . . . ?
C13 C14 C15 F2 -63.1(2) . . . . ?
O2 C14 C15 F3 -59.2(2) . . . . ?
C8 C14 C15 F3 178.08(18) . . . . ?
C13 C14 C15 F3 56.9(2) . . . . ?
C11 C12 C16 C17 41.8(3) . . . . ?
C13 C12 C16 C17 -138.0(2) . . . . ?
C11 C12 C16 C21 -136.0(2) . . . . ?
C13 C12 C16 C21 44.1(3) . . . . ?
C21 C16 C17 C18 -0.2(3) . . . . ?
C12 C16 C17 C18 -178.1(2) . . . . ?
C16 C17 C18 C19 0.8(4) . . . . ?
C17 C18 C19 C20 -0.3(4) . . . . ?
C18 C19 C20 C21 -0.8(4) . . . . ?
C19 C20 C21 C16 1.4(4) . . . . ?
C17 C16 C21 C20 -0.9(3) . . . . ?
C12 C16 C21 C20 177.0(2) . . . . ?
C12 C13 C22 C23 -64.5(3) . . . . ?
C14 C13 C22 C23 172.45(19) . . . . ?
C13 C22 C23 F6 -53.7(3) . . . . ?
C13 C22 C23 F5 -173.7(2) . . . . ?
C13 C22 C23 F4 67.8(3) . . . . ?
O1 C7 N1 C6 -176.2(2) . . . . ?
C8 C7 N1 C6 4.1(3) . . . . ?
O1 C7 N1 C10 4.1(3) . . . . ?
C8 C7 N1 C10 -175.6(2) . . . . ?
C5 C6 N1 C7 -4.0(3) . . . . ?
C1 C6 N1 C7 176.0(2) . . . . ?
C5 C6 N1 C10 175.7(2) . . . . ?
C1 C6 N1 C10 -4.4(3) . . . . ?
